data_2204934
loop_
_publ_author_name
'Yathirajan, Hemmige S.'
'Narasegowda, Rajenahally S.'
'Bolte, Michael'

_publ_section_title
;
 <i>N</i>-Amino-3-methyl-2,3-dihydro-1,3-benzothiazoliminium chloride
 monohydrate
;
_journal_issue 1
_journal_name_full 'Acta Crystallographica Section E'
_journal_page_first o176
_journal_page_last o178
_journal_paper_doi 10.1107/S1600536804033483
_journal_volume 61
_journal_year 2005
_chemical_formula_iupac 'C8 H10 N3 S +, Cl -, H2 O'
_chemical_formula_moiety 'C8 H10 N3 S +, Cl -, H2 O'
_chemical_formula_sum 'C8 H12 Cl N3 O S'
_chemical_formula_weight 233.72
_chemical_name_systematic
;
N-Amino-3-methyl-2,3-dihydro-1,3-benzothiazoliminium chloride monohydrate
;
_space_group_IT_number 15
_symmetry_cell_setting monoclinic
_symmetry_space_group_name_Hall '-C 2yc'
_symmetry_space_group_name_H-M 'C 1 2/c 1'
_atom_sites_solution_hydrogens geom
_atom_sites_solution_primary direct
_atom_sites_solution_secondary difmap
_audit_creation_method SHELXL-97
_cell_angle_alpha 90.00
_cell_angle_beta 92.935(7)
_cell_angle_gamma 90.00
_cell_formula_units_Z 8
_cell_length_a 21.0397(19)
_cell_length_b 11.6598(12)
_cell_length_c 8.6694(8)
_cell_measurement_reflns_used 18301
_cell_measurement_temperature 173(2)
_cell_measurement_theta_max 26.1
_cell_measurement_theta_min 3.8
_cell_volume 2124.0(4)
_computing_cell_refinement X-AREA
_computing_data_collection 'X-AREA (Stoe & Cie, 2001)'
_computing_data_reduction X-AREA
_computing_molecular_graphics 'XP in SHELXTL-Plus (Sheldrick, 1991)'
_computing_publication_material 'SHELXL97 and PLATON (Spek, 2003)'
_computing_structure_refinement 'SHELXL97 (Sheldrick, 1997)'
_computing_structure_solution 'SHELXS97 (Sheldrick, 1990)'
_diffrn_ambient_temperature 173(2)
_diffrn_measured_fraction_theta_full 0.997
_diffrn_measured_fraction_theta_max 0.997
_diffrn_measurement_device_type 'Stoe IPDS-II two-circle'
_diffrn_measurement_method \w
_diffrn_radiation_monochromator graphite
_diffrn_radiation_source 'fine-focus sealed tube'
_diffrn_radiation_type MoK\a
_diffrn_radiation_wavelength 0.71073
_diffrn_reflns_av_R_equivalents 0.0445
_diffrn_reflns_av_sigmaI/netI 0.0210
_diffrn_reflns_limit_h_max 25
_diffrn_reflns_limit_h_min -25
_diffrn_reflns_limit_k_max 14
_diffrn_reflns_limit_k_min -14
_diffrn_reflns_limit_l_max 10
_diffrn_reflns_limit_l_min -10
_diffrn_reflns_number 14856
_diffrn_reflns_theta_full 25.00
_diffrn_reflns_theta_max 25.69
_diffrn_reflns_theta_min 3.88
_diffrn_standards_decay_% 0
_diffrn_standards_interval_time 0
_diffrn_standards_number 0
_exptl_absorpt_coefficient_mu 0.528
_exptl_absorpt_correction_T_max 0.8973
_exptl_absorpt_correction_T_min 0.8287
_exptl_absorpt_correction_type multi-scan
_exptl_absorpt_process_details '(MULABS; Spek, 2003; Blessing, 1995)'
_exptl_crystal_colour brown
_exptl_crystal_density_diffrn 1.462
_exptl_crystal_density_method 'not measured'
_exptl_crystal_description plate
_exptl_crystal_F_000 976
_exptl_crystal_size_max 0.37
_exptl_crystal_size_mid 0.36
_exptl_crystal_size_min 0.21
_refine_diff_density_max 0.194
_refine_diff_density_min -0.209
_refine_ls_extinction_method none
_refine_ls_goodness_of_fit_ref 1.046
_refine_ls_hydrogen_treatment mixed
_refine_ls_matrix_type full
_refine_ls_number_parameters 152
_refine_ls_number_reflns 2024
_refine_ls_number_restraints 0
_refine_ls_restrained_S_all 1.046
_refine_ls_R_factor_all 0.0272
_refine_ls_R_factor_gt 0.0232
_refine_ls_shift/su_max 0.001
_refine_ls_shift/su_mean 0.000
_refine_ls_structure_factor_coef Fsqd
_refine_ls_weighting_details 'calc w = 1/[\s^2^(Fo^2^)+(0.0453P)^2^] where P = (Fo^2^+2Fc^2^)/3'
_refine_ls_weighting_scheme calc
_refine_ls_wR_factor_gt 0.0631
_refine_ls_wR_factor_ref 0.0640
_reflns_number_gt 1775
_reflns_number_total 2024
_reflns_threshold_expression I>2\s(I)
_cod_data_source_file nc6015.cif
_cod_data_source_block I
_cod_depositor_comments
;
The following automatic conversions were performed:
'_symmetry_cell_setting' value 'Monoclinic' changed to 'monoclinic'
according to '/home/saulius/struct/CIF-dictionaries/cif_core.dic'
dictionary named 'cif_core.dic' version 2.4.1 from 2010-06-29.

Automatic conversion script
Id: cif_fix_enum 1527 2010-12-29 10:47:43Z saulius 

The following automatic conversions were performed:

'_symmetry_cell_setting' value 'Monoclinic' changed to 'monoclinic'
according to /home/saulius/struct/CIF-dictionaries/cif_core.dic
dictionary named 'cif_core.dic' version 2.4.1 from 2010-06-29.

Automatic conversion script
Id: cif_fix_values 1715 2011-07-08 13:25:40Z adriana 
;
_cod_original_sg_symbol_H-M 'C 2/c'
_cod_database_code 2204934
_cod_database_fobs_code 2204934

loop_
_symmetry_equiv_pos_as_xyz
'x, y, z'
'-x, y, -z+1/2'
'x+1/2, y+1/2, z'
'-x+1/2, y+1/2, -z+1/2'
'-x, -y, -z'
'x, -y, z-1/2'
'-x+1/2, -y+1/2, -z'
'x+1/2, -y+1/2, z-1/2'

loop_
_atom_site_label
_atom_site_fract_x
_atom_site_fract_y
_atom_site_fract_z
_atom_site_U_iso_or_equiv
_atom_site_adp_type
_atom_site_calc_flag
_atom_site_refinement_flags
_atom_site_occupancy
_atom_site_disorder_assembly
_atom_site_disorder_group
_atom_site_type_symbol
S1 0.283753(15) 0.47990(3) 0.55091(3) 0.02975(11) Uani d . 1 . . S
C2 0.34636(6) 0.39016(11) 0.51266(13) 0.0265(3) Uani d . 1 . . C
N3 0.33259(5) 0.31433(9) 0.39982(11) 0.0266(2) Uani d . 1 . . N
C4 0.27058(6) 0.32558(10) 0.33548(14) 0.0274(3) Uani d . 1 . . C
C5 0.24264(7) 0.26097(12) 0.21611(14) 0.0325(3) Uani d . 1 . . C
H5 0.2655 0.2016 0.1685 0.039 Uiso calc R 1 . . H
C6 0.18028(7) 0.28575(14) 0.16843(16) 0.0384(3) Uani d . 1 . . C
H6 0.1602 0.2427 0.0867 0.046 Uiso calc R 1 . . H
C7 0.14662(7) 0.37245(14) 0.23802(16) 0.0407(3) Uani d . 1 . . C
H7 0.1039 0.3877 0.2032 0.049 Uiso calc R 1 . . H
C8 0.17440(7) 0.43692(13) 0.35736(15) 0.0353(3) Uani d . 1 . . C
H8 0.1514 0.4961 0.4052 0.042 Uiso calc R 1 . . H
C9 0.23708(6) 0.41222(11) 0.40511(13) 0.0293(3) Uani d . 1 . . C
N21 0.40079(6) 0.39889(10) 0.59071(12) 0.0303(2) Uani d . 1 . . N
H21 0.4314(10) 0.3704(18) 0.565(2) 0.046(5) Uiso d . 1 . . H
N22 0.40424(6) 0.48217(11) 0.70943(13) 0.0346(3) Uani d . 1 . . N
H22A 0.4239(8) 0.4480(15) 0.792(2) 0.040(4) Uiso d . 1 . . H
H22B 0.4300(9) 0.5397(17) 0.6811(19) 0.042(4) Uiso d . 1 . . H
C31 0.37821(7) 0.23126(12) 0.34442(15) 0.0340(3) Uani d . 1 . . C
H31A 0.3941 0.2580 0.2464 0.051 Uiso calc R 1 . . H
H31B 0.3572 0.1568 0.3288 0.051 Uiso calc R 1 . . H
H31C 0.4139 0.2233 0.4209 0.051 Uiso calc R 1 . . H
Cl1 0.533140(16) 0.32167(3) 0.50329(4) 0.03617(11) Uani d . 1 . . Cl
O1 0.53206(7) 0.06333(12) 0.39368(16) 0.0487(3) Uani d . 1 . . O
H1A 0.5317(10) 0.130(2) 0.426(2) 0.056(6) Uiso d . 1 . . H
H1B 0.509(2) 0.025(4) 0.442(5) 0.066(14) Uiso d P 0.50 A 1 H
H1B' 0.508(2) 0.064(3) 0.314(4) 0.052(11) Uiso d P 0.50 B 2 H

loop_
_atom_site_aniso_label
_atom_site_aniso_U_11
_atom_site_aniso_U_22
_atom_site_aniso_U_33
_atom_site_aniso_U_12
_atom_site_aniso_U_13
_atom_site_aniso_U_23
S1 0.03449(18) 0.02729(18) 0.02785(16) 0.00749(12) 0.00527(12) -0.00021(11)
C2 0.0320(6) 0.0235(6) 0.0246(5) 0.0022(5) 0.0077(5) 0.0041(4)
N3 0.0290(5) 0.0249(5) 0.0263(5) 0.0016(4) 0.0063(4) 0.0005(4)
C4 0.0299(6) 0.0263(6) 0.0265(5) -0.0010(5) 0.0066(5) 0.0066(4)
C5 0.0365(7) 0.0309(7) 0.0305(6) -0.0038(5) 0.0051(5) 0.0022(5)
C6 0.0392(8) 0.0414(8) 0.0342(6) -0.0093(6) -0.0005(5) 0.0051(5)
C7 0.0311(7) 0.0487(9) 0.0419(7) -0.0014(6) -0.0008(5) 0.0139(6)
C8 0.0334(7) 0.0367(7) 0.0362(6) 0.0058(6) 0.0061(5) 0.0103(5)
C9 0.0336(7) 0.0278(7) 0.0270(6) 0.0016(5) 0.0059(5) 0.0066(4)
N21 0.0303(6) 0.0301(6) 0.0307(5) 0.0049(5) 0.0039(4) -0.0034(4)
N22 0.0427(7) 0.0322(6) 0.0287(5) 0.0022(5) 0.0004(5) -0.0050(4)
C31 0.0343(7) 0.0290(7) 0.0394(6) 0.0037(5) 0.0090(5) -0.0071(5)
Cl1 0.03094(18) 0.0365(2) 0.04111(18) 0.00157(13) 0.00272(13) -0.00659(12)
O1 0.0560(8) 0.0355(7) 0.0546(7) 0.0036(6) 0.0039(6) -0.0025(5)

loop_
_atom_type_symbol
_atom_type_description
_atom_type_scat_dispersion_real
_atom_type_scat_dispersion_imag
_atom_type_scat_source
C C 0.0033 0.0016 'International Tables Vol C Tables 4.2.6.8 and 6.1.1.4'
H H 0.0000 0.0000 'International Tables Vol C Tables 4.2.6.8 and 6.1.1.4'
Cl Cl 0.1484 0.1585 'International Tables Vol C Tables 4.2.6.8 and 6.1.1.4'
N N 0.0061 0.0033 'International Tables Vol C Tables 4.2.6.8 and 6.1.1.4'
O O 0.0106 0.0060 'International Tables Vol C Tables 4.2.6.8 and 6.1.1.4'
S S 0.1246 0.1234 'International Tables Vol C Tables 4.2.6.8 and 6.1.1.4'

loop_
_geom_angle_atom_site_label_1
_geom_angle_atom_site_label_2
_geom_angle_atom_site_label_3
_geom_angle
_geom_angle_publ_flag
C2 S1 C9 89.62(6) y
N21 C2 N3 125.59(12) ?
N21 C2 S1 120.74(10) ?
N3 C2 S1 113.67(10) ?
C2 N3 C4 113.07(11) ?
C2 N3 C31 123.80(11) ?
C4 N3 C31 123.08(10) ?
C5 C4 C9 121.00(12) ?
C5 C4 N3 126.73(12) ?
C9 C4 N3 112.28(11) ?
C6 C5 C4 117.92(13) ?
C6 C5 H5 121.0 ?
C4 C5 H5 121.0 ?
C5 C6 C7 121.20(13) ?
C5 C6 H6 119.4 ?
C7 C6 H6 119.4 ?
C8 C7 C6 120.97(13) ?
C8 C7 H7 119.5 ?
C6 C7 H7 119.5 ?
C7 C8 C9 117.87(13) ?
C7 C8 H8 121.1 ?
C9 C8 H8 121.1 ?
C4 C9 C8 121.06(12) ?
C4 C9 S1 111.35(10) ?
C8 C9 S1 127.60(11) ?
C2 N21 N22 116.25(12) y
C2 N21 H21 123.1(14) ?
N22 N21 H21 119.5(14) ?
N21 N22 H22A 106.2(11) ?
N21 N22 H22B 108.7(11) ?
H22A N22 H22B 106.7(15) ?
N3 C31 H31A 109.5 ?
N3 C31 H31B 109.5 ?
H31A C31 H31B 109.5 ?
N3 C31 H31C 109.5 ?
H31A C31 H31C 109.5 ?
H31B C31 H31C 109.5 ?
H1A O1 H1B 110(4) ?
H1A O1 H1B' 105(3) ?
H1B O1 H1B' 95(4) ?

loop_
_geom_bond_atom_site_label_1
_geom_bond_atom_site_label_2
_geom_bond_distance
_geom_bond_publ_flag
S1 C2 1.7276(13) y
S1 C9 1.7487(13) y
C2 N21 1.3039(17) y
C2 N3 1.3393(16) y
N3 C4 1.3987(17) y
N3 C31 1.4619(17) y
C4 C5 1.3862(18) ?
C4 C9 1.3876(18) y
C5 C6 1.386(2) ?
C5 H5 0.9500 ?
C6 C7 1.390(2) ?
C6 H6 0.9500 ?
C7 C8 1.384(2) ?
C7 H7 0.9500 ?
C8 C9 1.3919(19) ?
C8 H8 0.9500 ?
N21 N22 1.4142(15) y
N21 H21 0.77(2) ?
N22 H22A 0.902(18) ?
N22 H22B 0.90(2) ?
C31 H31A 0.9800 ?
C31 H31B 0.9800 ?
C31 H31C 0.9800 ?
O1 H1A 0.83(3) ?
O1 H1B 0.79(5) ?
O1 H1B' 0.84(4) ?

loop_
_geom_hbond_atom_site_label_D
_geom_hbond_atom_site_label_H
_geom_hbond_atom_site_label_A
_geom_hbond_site_symmetry_A
_geom_hbond_distance_DH
_geom_hbond_distance_HA
_geom_hbond_distance_DA
_geom_hbond_angle_DHA
N21 H21 Cl1 . 0.77(2) 2.30(2) 3.0586(13) 168(2)
N22 H22A Cl1 2_656 0.902(18) 2.443(18) 3.3323(13) 168.9(15)
N22 H22B Cl1 5_666 0.90(2) 2.43(2) 3.2583(14) 152.7(14)
O1 H1A Cl1 . 0.83(3) 2.33(3) 3.1583(15) 177.0(19)
O1 H1B O1 5_656 0.79(5) 1.99(5) 2.767(3) 166(5)
O1 H1B' O1 2_655 0.84(4) 1.95(4) 2.772(3) 168(4)

loop_
_geom_torsion_atom_site_label_1
_geom_torsion_atom_site_label_2
_geom_torsion_atom_site_label_3
_geom_torsion_atom_site_label_4
_geom_torsion
C9 S1 C2 N21 179.68(11)
C9 S1 C2 N3 -0.70(10)
N21 C2 N3 C4 -179.42(11)
S1 C2 N3 C4 0.99(13)
N21 C2 N3 C31 -1.85(19)
S1 C2 N3 C31 178.56(9)
C2 N3 C4 C5 179.16(12)
C31 N3 C4 C5 1.57(19)
C2 N3 C4 C9 -0.80(14)
C31 N3 C4 C9 -178.39(11)
C9 C4 C5 C6 0.09(18)
N3 C4 C5 C6 -179.87(11)
C4 C5 C6 C7 -0.1(2)
C5 C6 C7 C8 0.0(2)
C6 C7 C8 C9 0.1(2)
C5 C4 C9 C8 0.04(18)
N3 C4 C9 C8 180.00(11)
C5 C4 C9 S1 -179.71(9)
N3 C4 C9 S1 0.26(13)
C7 C8 C9 C4 -0.13(19)
C7 C8 C9 S1 179.56(10)
C2 S1 C9 C4 0.23(9)
C2 S1 C9 C8 -179.49(12)
N3 C2 N21 N22 -177.52(12)
S1 C2 N21 N22 2.04(16)
